data_7211333
loop_
_publ_author_name
'Qi, Xiao-Lin'
'Zhang, Chi'
'Wang, Bao-Ying'
'Xue, Wei'
'He, Chun-Ting'
'Liu, Si-Yang'
'Zhang, Wei-Xiong'
'Chen, Xiao-Ming'

_publ_section_title
;
 Two new polar coordination polymers with diamond networks:
 interpenetration and thermal phase transition
;
_journal_issue 45
_journal_name_full CrystEngComm
_journal_page_first 9530
_journal_paper_doi 10.1039/c3ce41111g
_journal_volume 15
_journal_year 2013
_chemical_formula_moiety C16H21Cu2N5O5
_chemical_formula_sum 'C16 H21 Cu2 N5 O5'
_chemical_formula_weight 490.46
_chemical_name_systematic
; 
 ? 
;
_space_group_IT_number 76
_symmetry_cell_setting tetragonal
_symmetry_space_group_name_Hall 'P 4w'
_symmetry_space_group_name_H-M 'P 41'
_atom_sites_solution_hydrogens geom
_atom_sites_solution_primary direct
_atom_sites_solution_secondary difmap
_audit_creation_method SHELXL-97
_cell_angle_alpha 90.00
_cell_angle_beta 90.00
_cell_angle_gamma 90.00
_cell_formula_units_Z 4
_cell_length_a 10.9931(5)
_cell_length_b 10.9931(5)
_cell_length_c 18.0850(9)
_cell_measurement_temperature 298(2)
_cell_volume 2185.54(18)
_computing_structure_refinement 'SHELXL-97 (Sheldrick, 1997)'
_computing_structure_solution 'SHELXS-97 (Sheldrick, 1990)'
_diffrn_ambient_temperature 298(2)
_diffrn_measured_fraction_theta_full 0.996
_diffrn_measured_fraction_theta_max 0.996
_diffrn_measurement_device_type CCD
_diffrn_measurement_method '/w scan'
_diffrn_radiation_monochromator graphite
_diffrn_radiation_source 'fine-focus sealed tube'
_diffrn_radiation_type MoK\a
_diffrn_radiation_wavelength 0.71073
_diffrn_reflns_av_R_equivalents 0.0196
_diffrn_reflns_av_sigmaI/netI 0.0347
_diffrn_reflns_limit_h_max 10
_diffrn_reflns_limit_h_min -13
_diffrn_reflns_limit_k_max 9
_diffrn_reflns_limit_k_min -13
_diffrn_reflns_limit_l_max 22
_diffrn_reflns_limit_l_min -16
_diffrn_reflns_number 7938
_diffrn_reflns_theta_full 26.00
_diffrn_reflns_theta_max 26.00
_diffrn_reflns_theta_min 1.13
_exptl_absorpt_coefficient_mu 1.980
_exptl_absorpt_correction_T_max 0.8266
_exptl_absorpt_correction_T_min 0.8266
_exptl_absorpt_correction_type multi-scan
_exptl_absorpt_process_details SADABS
_exptl_crystal_density_diffrn 1.491
_exptl_crystal_density_method 'not measured'
_exptl_crystal_F_000 1000
_exptl_crystal_size_max 0.10
_exptl_crystal_size_mid 0.10
_exptl_crystal_size_min 0.10
_refine_diff_density_max 0.450
_refine_diff_density_min -0.334
_refine_diff_density_rms 0.081
_refine_ls_abs_structure_details 'Flack H D (1983), Acta Cryst. A39, 876-881'
_refine_ls_abs_structure_Flack 0.002(18)
_refine_ls_extinction_method none
_refine_ls_goodness_of_fit_ref 1.010
_refine_ls_hydrogen_treatment constr
_refine_ls_matrix_type full
_refine_ls_number_parameters 291
_refine_ls_number_reflns 3660
_refine_ls_number_restraints 68
_refine_ls_restrained_S_all 1.039
_refine_ls_R_factor_all 0.0325
_refine_ls_R_factor_gt 0.0316
_refine_ls_shift/su_max 0.001
_refine_ls_shift/su_mean 0.000
_refine_ls_structure_factor_coef Fsqd
_refine_ls_weighting_details 'calc w=1/[\s^2^(Fo^2^)+(0.0510P)^2^+0.8573P] where P=(Fo^2^+2Fc^2^)/3'
_refine_ls_weighting_scheme calc
_refine_ls_wR_factor_gt 0.0836
_refine_ls_wR_factor_ref 0.0849
_reflns_number_gt 3573
_reflns_number_total 3660
_reflns_threshold_expression >2sigma(I)
_cod_data_source_file c3ce41111g.txt
_cod_data_source_block '[Cu2(mpc)2(DMA)]-alpha'
_cod_depositor_comments
;
The following automatic conversions were performed:

'_symmetry_cell_setting' value 'Tetragonal' changed to 'tetragonal'
according to /home/saulius/struct/CIF-dictionaries/cif_core.dic
dictionary named 'cif_core.dic' version 2.4.2 from 2011-04-26.

Automatic conversion script
Id: cif_fix_values 1891 2012-01-12 08:04:46Z andrius 
;
_cod_original_sg_symbol_H-M P4(1)
_cod_database_code 7211333

loop_
_symmetry_equiv_pos_as_xyz
'x, y, z'
'-x, -y, z+1/2'
'-y, x, z+1/4'
'y, -x, z+3/4'

loop_
_atom_site_label
_atom_site_type_symbol
_atom_site_fract_x
_atom_site_fract_y
_atom_site_fract_z
_atom_site_U_iso_or_equiv
_atom_site_adp_type
_atom_site_occupancy
_atom_site_symmetry_multiplicity
_atom_site_calc_flag
_atom_site_refinement_flags
_atom_site_disorder_assembly
_atom_site_disorder_group
Cu1 Cu 0.61646(6) 0.89197(7) 0.14388(2) 0.02907(18) Uani 1 1 d . . .
Cu2 Cu 0.40777(6) 1.10067(7) 0.13444(3) 0.03025(18) Uani 1 1 d . . .
C1 C 0.8459(7) 1.0151(8) 0.2458(4) 0.0552(18) Uani 1 1 d U . .
H1C H 0.8341 0.9701 0.2907 0.083 Uiso 1 1 calc R . .
H1B H 0.9160 1.0666 0.2507 0.083 Uiso 1 1 calc R . .
H1A H 0.8583 0.9594 0.2055 0.083 Uiso 1 1 calc R . .
C2 C 0.5252(7) 1.3496(7) 0.2250(4) 0.059(2) Uani 1 1 d . . .
H2C H 0.5773 1.4185 0.2171 0.088 Uiso 1 1 calc R . .
H2B H 0.4849 1.3578 0.2719 0.088 Uiso 1 1 calc R . .
H2A H 0.4656 1.3457 0.1863 0.088 Uiso 1 1 calc R . .
C3 C 0.7327(6) 1.0937(6) 0.2302(4) 0.0396(16) Uani 1 1 d . . .
C4 C 0.5955(6) 1.2420(5) 0.2248(3) 0.0347(15) Uani 1 1 d . . .
C5 C 0.7132(5) 1.2085(6) 0.2545(3) 0.0341(11) Uani 1 1 d . . .
C6 C 0.7841(6) 1.2846(6) 0.3038(3) 0.0365(11) Uani 1 1 d . . .
C7 C 0.5090(8) 0.6714(7) 0.2611(4) 0.0569(19) Uani 1 1 d U . .
H7C H 0.5193 0.6679 0.3138 0.085 Uiso 1 1 calc R . .
H7B H 0.5867 0.6833 0.2380 0.085 Uiso 1 1 calc R . .
H7A H 0.4739 0.5965 0.2440 0.085 Uiso 1 1 calc R . .
C8 C 0.1677(6) 0.9901(8) 0.2390(5) 0.059(2) Uani 1 1 d . . .
H8C H 0.1355 1.0073 0.1908 0.088 Uiso 1 1 calc R . .
H8B H 0.1868 1.0651 0.2636 0.088 Uiso 1 1 calc R . .
H8A H 0.1084 0.9462 0.2674 0.088 Uiso 1 1 calc R . .
C9 C 0.4280(6) 0.7731(6) 0.2421(3) 0.0330(14) Uani 1 1 d U . .
C10 C 0.2841(4) 0.9128(5) 0.2314(3) 0.0292(13) Uani 1 1 d U . .
C11 C 0.3068(6) 0.8049(7) 0.2661(3) 0.0355(11) Uani 1 1 d . . .
C12 C 0.2334(6) 0.7344(6) 0.3174(3) 0.0345(11) Uani 1 1 d . . .
C13 C 0.5307(10) 0.9918(9) -0.0116(5) 0.105(3) Uani 1 1 d U . .
C14 C 0.6316(12) 1.0938(11) -0.0313(7) 0.128(5) Uani 1 1 d U A .
H14C H 0.6668 1.1244 0.0136 0.193 Uiso 1 1 calc R . .
H14B H 0.5938 1.1593 -0.0578 0.193 Uiso 1 1 calc R . .
H14A H 0.6941 1.0582 -0.0614 0.193 Uiso 1 1 calc R . .
O1 O 0.8852(4) 1.2469(5) 0.3319(3) 0.0534(15) Uani 1 1 d . . .
O2 O 0.7498(4) 1.3894(4) 0.3219(2) 0.0414(12) Uani 1 1 d . . .
O3 O 0.2673(4) 0.6363(4) 0.3429(3) 0.0471(12) Uani 1 1 d . . .
O4 O 0.1282(4) 0.7736(4) 0.3368(3) 0.0451(12) Uani 1 1 d . . .
O5 O 0.5062(3) 0.9829(3) 0.05117(19) 0.0483(9) Uani 1 1 d . A .
N1 N 0.6455(4) 1.0479(4) 0.1914(3) 0.0267(12) Uani 1 1 d U . .
N2 N 0.5628(4) 1.1408(4) 0.1842(3) 0.0305(12) Uani 1 1 d U . .
N3 N 0.4648(5) 0.8646(5) 0.1985(3) 0.0329(12) Uani 1 1 d . . .
N4 N 0.3750(4) 0.9536(4) 0.1931(3) 0.0238(10) Uani 1 1 d U . .
N5 N 0.5434(15) 0.9260(15) -0.0658(7) 0.103(4) Uani 0.582(10) 1 d PU A 1
C15 C 0.5770(17) 0.9203(18) -0.1425(11) 0.111(5) Uani 0.582(10) 1 d PU A 1
H15C H 0.6534 0.9609 -0.1496 0.166 Uiso 0.582(10) 1 calc PR A 1
H15B H 0.5156 0.9593 -0.1719 0.166 Uiso 0.582(10) 1 calc PR A 1
H15A H 0.5844 0.8367 -0.1574 0.166 Uiso 0.582(10) 1 calc PR A 1
C16 C 0.434(2) 0.8195(19) -0.0441(11) 0.106(6) Uani 0.582(10) 1 d PU A 1
H16C H 0.3870 0.8478 -0.0030 0.159 Uiso 0.582(10) 1 calc PR A 1
H16B H 0.4731 0.7441 -0.0313 0.159 Uiso 0.582(10) 1 calc PR A 1
H16A H 0.3821 0.8071 -0.0860 0.159 Uiso 0.582(10) 1 calc PR A 1
N5' N 0.432(2) 0.983(2) -0.0612(13) 0.106(7) Uani 0.418(10) 1 d PU A 2
C15' C 0.454(5) 1.006(4) -0.149(3) 0.22(2) Uani 0.418(10) 1 d PU A 2
H15F H 0.4022 0.9532 -0.1768 0.324 Uiso 0.418(10) 1 calc PR A 2
H15E H 0.5373 0.9903 -0.1606 0.324 Uiso 0.418(10) 1 calc PR A 2
H15D H 0.4347 1.0894 -0.1605 0.324 Uiso 0.418(10) 1 calc PR A 2
C16' C 0.352(2) 0.896(2) -0.0380(15) 0.089(7) Uani 0.418(10) 1 d PU A 2
H16F H 0.3630 0.8811 0.0138 0.133 Uiso 0.418(10) 1 calc PR A 2
H16E H 0.3659 0.8220 -0.0650 0.133 Uiso 0.418(10) 1 calc PR A 2
H16D H 0.2698 0.9230 -0.0466 0.133 Uiso 0.418(10) 1 calc PR A 2

loop_
_atom_site_aniso_label
_atom_site_aniso_U_11
_atom_site_aniso_U_22
_atom_site_aniso_U_33
_atom_site_aniso_U_23
_atom_site_aniso_U_13
_atom_site_aniso_U_12
Cu1 0.0241(3) 0.0311(4) 0.0320(4) -0.0113(3) 0.0068(4) -0.0024(2)
Cu2 0.0239(3) 0.0347(4) 0.0322(4) 0.0134(3) -0.0065(3) -0.0034(2)
C1 0.045(3) 0.055(3) 0.066(3) -0.012(2) -0.014(2) 0.010(2)
C2 0.059(5) 0.054(4) 0.064(5) -0.009(4) -0.023(4) 0.021(4)
C3 0.035(3) 0.030(3) 0.054(4) -0.013(3) -0.005(3) 0.003(3)
C4 0.051(4) 0.023(2) 0.030(3) -0.001(2) -0.012(3) -0.004(3)
C5 0.021(3) 0.044(3) 0.037(3) -0.022(3) -0.004(2) 0.006(2)
C6 0.038(3) 0.039(4) 0.033(2) -0.011(3) -0.011(3) 0.006(2)
C7 0.052(3) 0.052(3) 0.066(3) 0.011(2) 0.007(2) 0.012(2)
C8 0.032(3) 0.055(4) 0.089(5) 0.031(4) 0.023(4) 0.019(3)
C9 0.028(3) 0.043(3) 0.027(3) 0.020(2) 0.004(2) 0.014(3)
C10 0.010(2) 0.034(3) 0.044(3) 0.015(3) 0.007(2) 0.010(2)
C11 0.024(3) 0.044(4) 0.038(3) 0.015(3) 0.005(2) 0.006(2)
C12 0.040(3) 0.030(3) 0.034(3) 0.007(2) 0.010(3) 0.007(2)
C13 0.143(10) 0.130(9) 0.042(4) -0.005(4) -0.016(5) -0.005(6)
C14 0.155(12) 0.134(11) 0.097(8) 0.037(7) -0.005(8) -0.055(9)
O1 0.038(2) 0.053(3) 0.069(3) -0.028(3) -0.034(2) 0.015(2)
O2 0.031(2) 0.040(3) 0.053(3) -0.019(2) -0.016(2) 0.007(2)
O3 0.036(2) 0.038(3) 0.067(3) 0.022(2) 0.021(2) 0.010(2)
O4 0.035(2) 0.037(2) 0.063(3) 0.020(2) 0.028(2) 0.008(2)
O5 0.070(4) 0.053(3) 0.0226(17) 0.0057(17) -0.0011(17) 0.0024(18)
N1 0.026(2) 0.031(3) 0.023(2) -0.009(2) -0.006(2) 0.006(2)
N2 0.020(2) 0.036(3) 0.036(3) 0.001(2) -0.002(2) 0.000(2)
N3 0.028(2) 0.037(3) 0.033(3) 0.008(2) 0.008(2) 0.012(2)
N4 0.022(2) 0.030(2) 0.0194(19) 0.0068(18) 0.0024(18) 0.0038(19)
N5 0.127(9) 0.131(8) 0.050(5) -0.012(6) -0.019(6) -0.005(7)
C15 0.116(6) 0.114(6) 0.103(5) -0.005(3) 0.004(3) 0.000(3)
C16 0.106(7) 0.104(7) 0.107(7) 0.001(3) -0.003(3) -0.007(3)
N5' 0.118(11) 0.112(10) 0.090(10) -0.005(8) -0.014(8) -0.023(8)
C15' 0.22(2) 0.22(2) 0.22(2) 0.000(3) 0.000(3) -0.002(3)
C16' 0.088(8) 0.089(8) 0.089(8) -0.007(3) 0.000(3) -0.006(3)

loop_
_atom_type_symbol
_atom_type_description
_atom_type_scat_dispersion_real
_atom_type_scat_dispersion_imag
_atom_type_scat_source
C C 0.0033 0.0016 'International Tables Vol C Tables 4.2.6.8 and 6.1.1.4'
H H 0.0000 0.0000 'International Tables Vol C Tables 4.2.6.8 and 6.1.1.4'
N N 0.0061 0.0033 'International Tables Vol C Tables 4.2.6.8 and 6.1.1.4'
O O 0.0106 0.0060 'International Tables Vol C Tables 4.2.6.8 and 6.1.1.4'
Cu Cu 0.3201 1.2651 'International Tables Vol C Tables 4.2.6.8 and 6.1.1.4'

loop_
_geom_angle_atom_site_label_1
_geom_angle_atom_site_label_2
_geom_angle_atom_site_label_3
_geom_angle
_geom_angle_site_symmetry_1
_geom_angle_site_symmetry_3
N1 Cu1 N3 92.99(18) . .
N1 Cu1 O3 164.22(19) . 4_564
N3 Cu1 O3 101.0(2) . 4_564
N1 Cu1 O4 100.48(18) . 4_564
N3 Cu1 O4 164.9(2) . 4_564
O3 Cu1 O4 64.80(15) 4_564 4_564
N1 Cu1 O5 91.47(18) . .
N3 Cu1 O5 89.19(19) . .
O3 Cu1 O5 95.89(18) 4_564 .
O4 Cu1 O5 97.23(18) 4_564 .
N1 Cu1 C12 133.5(2) . 4_564
N3 Cu1 C12 132.6(2) . 4_564
O3 Cu1 C12 31.7(2) 4_564 4_564
O4 Cu1 C12 33.1(2) 4_564 4_564
O5 Cu1 C12 96.72(15) . 4_564
N4 Cu2 N2 95.49(18) . .
N4 Cu2 O2 163.62(18) . 4_474
N2 Cu2 O2 99.25(19) . 4_474
N4 Cu2 O1 99.03(18) . 4_474
N2 Cu2 O1 162.7(2) . 4_474
O2 Cu2 O1 65.30(15) 4_474 4_474
N4 Cu2 O5 88.62(17) . .
N2 Cu2 O5 91.04(18) . .
O2 Cu2 O5 98.15(15) 4_474 .
O1 Cu2 O5 98.65(19) 4_474 .
N4 Cu2 C6 132.1(2) . 4_474
N2 Cu2 C6 131.0(2) . 4_474
O2 Cu2 C6 32.1(2) 4_474 4_474
O1 Cu2 C6 33.2(2) 4_474 4_474
O5 Cu2 C6 99.80(17) . 4_474
C3 C1 H1C 109.5 . .
C3 C1 H1B 109.5 . .
H1C C1 H1B 109.5 . .
C3 C1 H1A 109.5 . .
H1C C1 H1A 109.5 . .
H1B C1 H1A 109.5 . .
C4 C2 H2C 109.5 . .
C4 C2 H2B 109.5 . .
H2C C2 H2B 109.5 . .
C4 C2 H2A 109.5 . .
H2C C2 H2A 109.5 . .
H2B C2 H2A 109.5 . .
N1 C3 C5 115.0(6) . .
N1 C3 C1 118.7(6) . .
C5 C3 C1 126.3(6) . .
N2 C4 C2 122.3(6) . .
N2 C4 C5 103.0(5) . .
C2 C4 C5 134.4(6) . .
C3 C5 C6 130.7(8) . .
C3 C5 C4 104.9(4) . .
C6 C5 C4 124.2(7) . .
O2 C6 O1 116.7(4) . .
O2 C6 C5 122.0(7) . .
O1 C6 C5 121.3(7) . .
O2 C6 Cu2 58.2(3) . 3_765
O1 C6 Cu2 58.5(3) . 3_765
C5 C6 Cu2 179.7(5) . 3_765
C9 C7 H7C 109.5 . .
C9 C7 H7B 109.5 . .
H7C C7 H7B 109.5 . .
C9 C7 H7A 109.5 . .
H7C C7 H7A 109.5 . .
H7B C7 H7A 109.5 . .
C10 C8 H8C 109.5 . .
C10 C8 H8B 109.5 . .
H8C C8 H8B 109.5 . .
C10 C8 H8A 109.5 . .
H8C C8 H8A 109.5 . .
H8B C8 H8A 109.5 . .
N3 C9 C11 105.9(5) . .
N3 C9 C7 121.7(6) . .
C11 C9 C7 132.3(6) . .
N4 C10 C11 113.9(5) . .
N4 C10 C8 119.8(5) . .
C11 C10 C8 126.2(5) . .
C10 C11 C9 104.0(4) . .
C10 C11 C12 130.9(7) . .
C9 C11 C12 125.1(7) . .
O3 C12 O4 117.6(4) . .
O3 C12 C11 122.6(7) . .
O4 C12 C11 119.7(7) . .
O3 C12 Cu1 58.1(3) . 3_655
O4 C12 Cu1 59.6(3) . 3_655
C11 C12 Cu1 176.5(4) . 3_655
O5 C13 N5 138.8(13) . .
O5 C13 N5' 115.6(15) . .
N5 C13 N5' 62.7(11) . .
O5 C13 C14 115.4(9) . .
N5 C13 C14 98.9(12) . .
N5' C13 C14 115.7(12) . .
C13 C14 H14C 109.5 . .
C13 C14 H14B 109.5 . .
H14C C14 H14B 109.5 . .
C13 C14 H14A 109.5 . .
H14C C14 H14A 109.5 . .
H14B C14 H14A 109.5 . .
C6 O1 Cu2 88.3(4) . 3_765
C6 O2 Cu2 89.7(4) . 3_765
C12 O3 Cu1 90.2(4) . 3_655
C12 O4 Cu1 87.3(3) . 3_655
C13 O5 Cu2 135.1(6) . .
C13 O5 Cu1 128.5(6) . .
Cu2 O5 Cu1 90.89(13) . .
C3 N1 N2 104.7(5) . .
C3 N1 Cu1 135.0(5) . .
N2 N1 Cu1 120.3(4) . .
N1 N2 C4 112.1(5) . .
N1 N2 Cu2 116.6(4) . .
C4 N2 Cu2 130.3(5) . .
C9 N3 N4 110.7(5) . .
C9 N3 Cu1 131.9(4) . .
N4 N3 Cu1 117.4(4) . .
C10 N4 N3 105.4(5) . .
C10 N4 Cu2 135.5(4) . .
N3 N4 Cu2 119.0(4) . .
C13 N5 C15 145.8(19) . .
C13 N5 C16 98.0(14) . .
C15 N5 C16 111.7(14) . .
C16' N5' C13 110(2) . .
C16' N5' C15' 120(2) . .
C13 N5' C15' 120(3) . .
N5' C15' H15F 109.5 . .
N5' C15' H15E 109.5 . .
H15F C15' H15E 109.5 . .
N5' C15' H15D 109.5 . .
H15F C15' H15D 109.5 . .
H15E C15' H15D 109.5 . .
N5' C16' H16F 109.5 . .
N5' C16' H16E 109.5 . .
H16F C16' H16E 109.5 . .
N5' C16' H16D 109.5 . .
H16F C16' H16D 109.5 . .
H16E C16' H16D 109.5 . .

loop_
_geom_bond_atom_site_label_1
_geom_bond_atom_site_label_2
_geom_bond_distance
_geom_bond_site_symmetry_2
Cu1 N1 1.943(5) .
Cu1 N3 1.961(5) .
Cu1 O3 1.990(4) 4_564
Cu1 O4 2.024(4) 4_564
Cu1 O5 2.298(4) .
Cu1 C12 2.344(5) 4_564
Cu2 N4 1.967(4) .
Cu2 N2 1.977(5) .
Cu2 O2 2.005(4) 4_474
Cu2 O1 2.014(5) 4_474
Cu2 O5 2.262(4) .
Cu2 C6 2.360(5) 4_474
C1 C3 1.541(9) .
C1 H1C 0.9600 .
C1 H1B 0.9600 .
C1 H1A 0.9600 .
C2 C4 1.413(9) .
C2 H2C 0.9600 .
C2 H2B 0.9600 .
C2 H2A 0.9600 .
C3 N1 1.291(8) .
C3 C5 1.353(9) .
C4 N2 1.381(7) .
C4 C5 1.449(10) .
C5 C6 1.449(6) .
C6 O2 1.255(8) .
C6 O1 1.292(8) .
C6 Cu2 2.360(5) 3_765
C7 C9 1.470(9) .
C7 H7C 0.9600 .
C7 H7B 0.9600 .
C7 H7A 0.9600 .
C8 C10 1.543(8) .
C8 H8C 0.9600 .
C8 H8B 0.9600 .
C8 H8A 0.9600 .
C9 N3 1.341(8) .
C9 C11 1.444(9) .
C10 N4 1.296(7) .
C10 C11 1.364(9) .
C11 C12 1.454(6) .
C12 O3 1.231(8) .
C12 O4 1.283(8) .
C12 Cu1 2.344(5) 3_655
C13 O5 1.171(9) .
C13 N5 1.227(16) .
C13 N5' 1.41(2) .
C13 C14 1.617(13) .
C14 H14C 0.9600 .
C14 H14B 0.9600 .
C14 H14A 0.9600 .
O1 Cu2 2.014(5) 3_765
O2 Cu2 2.005(4) 3_765
O3 Cu1 1.990(4) 3_655
O4 Cu1 2.024(4) 3_655
N1 N2 1.374(6) .
N3 N4 1.393(6) .
N5 C15 1.44(2) .
N5 C16 1.72(2) .
C15 H15C 0.9600 .
C15 H15B 0.9600 .
C15 H15A 0.9600 .
C16 H16C 0.9600 .
C16 H16B 0.9600 .
C16 H16A 0.9600 .
N5' C16' 1.37(3) .
N5' C15' 1.62(5) .
C15' H15F 0.9600 .
C15' H15E 0.9600 .
C15' H15D 0.9600 .
C16' H16F 0.9600 .
C16' H16E 0.9600 .
C16' H16D 0.9600 .
